data_7029735
loop_
_publ_author_name
'Pluzhnik-Gladyr, Sergei M'
'Kravtsov, Victor Ch'
'Fonari, Marina S'
'Kamalov, Gerbert L'

_publ_section_title
;
 Halogen impact into new oxonium benzo-crown ether complexes with
 tetrachloro- and tetrabromoaurates(iii).
;
_journal_issue 19
_journal_name_full 'Dalton transactions (Cambridge, England : 2003)'
_journal_page_first 7087
_journal_page_last 7095
_journal_paper_doi 10.1039/c4dt00017j
_journal_volume 43
_journal_year 2014
_chemical_formula_moiety 'C16 H23 Br O6,Au Br4, H3 O'
_chemical_formula_sum 'C16 H26 Au Br5 O7'
_chemical_formula_weight 926.88
_chemical_name_systematic
; 
 ? 
;
_space_group_IT_number 14
_symmetry_cell_setting monoclinic
_symmetry_space_group_name_Hall '-P 2ybc'
_symmetry_space_group_name_H-M 'P 1 21/c 1'
_atom_sites_solution_hydrogens geom
_atom_sites_solution_primary direct
_atom_sites_solution_secondary difmap
_audit_creation_method SHELXL-97
_cell_angle_alpha 90.00
_cell_angle_beta 100.034(4)
_cell_angle_gamma 90.00
_cell_formula_units_Z 4
_cell_length_a 10.3648(4)
_cell_length_b 25.8306(8)
_cell_length_c 9.8815(3)
_cell_measurement_reflns_used 2621
_cell_measurement_temperature 293(2)
_cell_measurement_theta_max 28.3827
_cell_measurement_theta_min 3.0595
_cell_volume 2605.10(15)
_computing_cell_refinement
;
CrysAlisPro, Agilent Technologies,
Version 1.171.35.21b (release 03-02-2012 CrysAlis171 .NET)
(compiled Feb  3 2012,10:37:01)
;
_computing_data_collection
;
CrysAlisPro, Agilent Technologies,
Version 1.171.35.21b (release 03-02-2012 CrysAlis171 .NET)
(compiled Feb  3 2012,10:37:01)
;
_computing_data_reduction
;
CrysAlisPro, Agilent Technologies,
Version 1.171.35.21b (release 03-02-2012 CrysAlis171 .NET)
(compiled Feb  3 2012,10:37:01)
;
_computing_structure_refinement 'SHELXL-97 (Sheldrick, 1997)'
_computing_structure_solution 'SHELXS-97 (Sheldrick, 1990)'
_diffrn_ambient_temperature 293(2)
_diffrn_measured_fraction_theta_full 0.988
_diffrn_measured_fraction_theta_max 0.988
_diffrn_measurement_device_type 'Xcalibur, Eos'
_diffrn_measurement_method '\w scans'
_diffrn_radiation_monochromator graphite
_diffrn_radiation_source 'fine-focus sealed tube'
_diffrn_radiation_type MoK\a
_diffrn_radiation_wavelength 0.71073
_diffrn_reflns_av_R_equivalents 0.0314
_diffrn_reflns_av_sigmaI/netI 0.0672
_diffrn_reflns_limit_h_max 12
_diffrn_reflns_limit_h_min -10
_diffrn_reflns_limit_k_max 21
_diffrn_reflns_limit_k_min -31
_diffrn_reflns_limit_l_max 5
_diffrn_reflns_limit_l_min -12
_diffrn_reflns_number 8868
_diffrn_reflns_theta_full 25.75
_diffrn_reflns_theta_max 25.75
_diffrn_reflns_theta_min 3.07
_exptl_absorpt_coefficient_mu 13.347
_exptl_absorpt_correction_T_max 0.6173
_exptl_absorpt_correction_T_min 0.1755
_exptl_absorpt_correction_type multi-scan
_exptl_absorpt_process_details
;
CrysAlisPro, Agilent Technologies,
Version 1.171.35.21b (release 03-02-2012 CrysAlis171 .NET)
(compiled Feb  3 2012,10:37:01)
Empirical absorption correction using spherical harmonics,
 implemented in SCALE3 ABSPACK scaling algorithm.
;
_exptl_crystal_colour brown
_exptl_crystal_density_diffrn 2.363
_exptl_crystal_density_method 'not measured'
_exptl_crystal_description prism
_exptl_crystal_F_000 1728
_exptl_crystal_size_max 0.20
_exptl_crystal_size_mid 0.15
_exptl_crystal_size_min 0.04
_refine_diff_density_max 1.080
_refine_diff_density_min -1.550
_refine_diff_density_rms 0.176
_refine_ls_extinction_method none
_refine_ls_goodness_of_fit_ref 1.002
_refine_ls_hydrogen_treatment mixed
_refine_ls_matrix_type full
_refine_ls_number_parameters 281
_refine_ls_number_reflns 4907
_refine_ls_number_restraints 6
_refine_ls_restrained_S_all 1.002
_refine_ls_R_factor_all 0.0943
_refine_ls_R_factor_gt 0.0533
_refine_ls_shift/su_max 0.002
_refine_ls_shift/su_mean 0.000
_refine_ls_structure_factor_coef Fsqd
_refine_ls_weighting_details 'calc w=1/[\s^2^(Fo^2^)+(0.0444P)^2^+0.0000P] where P=(Fo^2^+2Fc^2^)/3'
_refine_ls_weighting_scheme calc
_refine_ls_wR_factor_gt 0.1028
_refine_ls_wR_factor_ref 0.1150
_reflns_number_gt 3335
_reflns_number_total 4907
_reflns_threshold_expression >2sigma(I)
_cod_data_source_file c4dt00017j1.cif
_cod_data_source_block 2290
_cod_depositor_comments
;Adding full bibliography for
 ./tmp-cod-update-bibliographies-12899/cifs/7029735.cif.
;
_cod_original_cell_volume 2605.10(16)
_cod_database_code 7029735

loop_
_symmetry_equiv_pos_as_xyz
'x, y, z'
'-x, y+1/2, -z+1/2'
'-x, -y, -z'
'x, -y-1/2, z-1/2'

loop_
_atom_site_label
_atom_site_type_symbol
_atom_site_fract_x
_atom_site_fract_y
_atom_site_fract_z
_atom_site_U_iso_or_equiv
_atom_site_adp_type
_atom_site_occupancy
_atom_site_symmetry_multiplicity
_atom_site_calc_flag
_atom_site_refinement_flags
_atom_site_disorder_assembly
_atom_site_disorder_group
Au1 Au 0.99666(3) 0.122461(12) 0.26905(4) 0.04161(15) Uani 1 1 d . . .
Br2 Br 0.99205(11) 0.18407(4) 0.08404(10) 0.0588(3) Uani 1 1 d . . .
Br3 Br 1.00464(14) 0.19297(4) 0.42986(11) 0.0819(4) Uani 1 1 d . . .
Br4 Br 1.00766(13) 0.06107(4) 0.45383(13) 0.0813(4) Uani 1 1 d . . .
Br5 Br 0.97976(12) 0.05145(4) 0.10708(12) 0.0681(3) Uani 1 1 d . . .
Br1 Br 0.61006(15) -0.12687(4) 0.50532(14) 0.0748(5) Uani 0.875(3) 1 d P A 1
Br1A Br 0.3369(11) -0.1390(3) 0.6585(11) 0.080(4) Uani 0.125(3) 1 d P A 2
O1 O 0.6535(6) 0.0535(2) 0.7549(6) 0.0521(17) Uani 1 1 d . . .
O2 O 0.7359(6) 0.1515(3) 0.6916(7) 0.0616(19) Uani 1 1 d . . .
O3 O 0.5763(8) 0.2379(3) 0.7105(8) 0.076(2) Uani 1 1 d . . .
O4 O 0.3305(7) 0.2111(3) 0.7279(7) 0.068(2) Uani 1 1 d . . .
O5 O 0.3200(7) 0.1348(3) 0.9188(8) 0.067(2) Uani 1 1 d . . .
O6 O 0.4369(6) 0.0445(2) 0.8483(7) 0.064(2) Uani 1 1 d . . .
C1 C 0.7714(8) 0.0610(3) 0.7009(10) 0.051(3) Uani 1 1 d . . .
H1A H 0.7528 0.0596 0.6013 0.061 Uiso 1 1 calc R . .
H1B H 0.8338 0.0339 0.7337 0.061 Uiso 1 1 calc R . .
C2 C 0.8269(9) 0.1124(3) 0.7471(10) 0.054(3) Uani 1 1 d . . .
H2A H 0.8428 0.1141 0.8466 0.065 Uiso 1 1 calc R . .
H2B H 0.9096 0.1176 0.7157 0.065 Uiso 1 1 calc R . .
C3 C 0.7880(10) 0.2015(4) 0.7181(11) 0.064(3) Uani 1 1 d . . .
H3A H 0.8700 0.2046 0.6841 0.077 Uiso 1 1 calc R . .
H3B H 0.8049 0.2080 0.8163 0.077 Uiso 1 1 calc R . .
C4 C 0.6912(11) 0.2398(4) 0.6476(12) 0.080(4) Uani 1 1 d . . .
H4A H 0.7286 0.2743 0.6563 0.096 Uiso 1 1 calc R . .
H4B H 0.6684 0.2315 0.5507 0.096 Uiso 1 1 calc R . .
C5 C 0.4735(12) 0.2665(4) 0.6379(12) 0.088(4) Uani 1 1 d . . .
H5A H 0.4496 0.2528 0.5455 0.106 Uiso 1 1 calc R . .
H5B H 0.5002 0.3023 0.6312 0.106 Uiso 1 1 calc R . .
C6 C 0.3574(13) 0.2638(4) 0.7107(13) 0.093(4) Uani 1 1 d . . .
H6A H 0.3774 0.2808 0.7993 0.112 Uiso 1 1 calc R . .
H6B H 0.2822 0.2807 0.6565 0.112 Uiso 1 1 calc R . .
C7 C 0.2154(11) 0.2043(5) 0.7876(11) 0.079(4) Uani 1 1 d . . .
H7A H 0.1383 0.2149 0.7231 0.095 Uiso 1 1 calc R . .
H7B H 0.2211 0.2253 0.8699 0.095 Uiso 1 1 calc R . .
C8 C 0.2064(9) 0.1484(5) 0.8224(11) 0.073(3) Uani 1 1 d . . .
H8A H 0.1283 0.1422 0.8616 0.088 Uiso 1 1 calc R . .
H8B H 0.2013 0.1275 0.7400 0.088 Uiso 1 1 calc R . .
C9 C 0.3111(10) 0.0868(4) 0.9871(11) 0.076(3) Uani 1 1 d . . .
H9A H 0.2293 0.0862 1.0221 0.092 Uiso 1 1 calc R . .
H9B H 0.3818 0.0851 1.0655 0.092 Uiso 1 1 calc R . .
C10 C 0.3172(10) 0.0405(4) 0.9020(12) 0.082(4) Uani 1 1 d . . .
H10A H 0.3174 0.0093 0.9571 0.098 Uiso 1 1 calc R . .
H10B H 0.2424 0.0392 0.8278 0.098 Uiso 1 1 calc R . .
C11 C 0.4662(10) 0.0040(4) 0.7703(10) 0.056(3) Uani 1 1 d . A .
C12 C 0.5847(9) 0.0092(3) 0.7208(9) 0.047(2) Uani 1 1 d . . .
C13 C 0.6250(9) -0.0313(3) 0.6412(9) 0.048(2) Uani 1 1 d . A .
H13 H 0.7034 -0.0287 0.6080 0.057 Uiso 1 1 calc R . .
C14 C 0.5482(10) -0.0740(4) 0.6136(10) 0.055(3) Uani 1 1 d . . .
H14 H 0.5765 -0.1007 0.5626 0.066 Uiso 0.125(3) 1 calc PR A 2
C15 C 0.4326(11) -0.0794(4) 0.6572(11) 0.070(3) Uani 1 1 d . A 2
H15 H 0.3810 -0.1086 0.6345 0.084 Uiso 0.875(3) 1 calc PR A 1
C16 C 0.3932(10) -0.0407(4) 0.7354(11) 0.067(3) Uani 1 1 d . . .
H16 H 0.3142 -0.0445 0.7667 0.081 Uiso 1 1 calc R A 2
O7 O 0.5419(6) 0.1470(3) 0.8335(7) 0.065(2) Uani 1 1 d D . .
H73 H 0.592(6) 0.127(2) 0.791(9) 0.097 Uiso 1 1 d D . .
H71 H 0.551(8) 0.1795(12) 0.804(9) 0.097 Uiso 1 1 d D . .
H72 H 0.459(3) 0.138(3) 0.804(9) 0.097 Uiso 1 1 d D . .

loop_
_atom_site_aniso_label
_atom_site_aniso_U_11
_atom_site_aniso_U_22
_atom_site_aniso_U_33
_atom_site_aniso_U_23
_atom_site_aniso_U_13
_atom_site_aniso_U_12
Au1 0.0514(3) 0.0311(2) 0.0455(2) 0.00006(16) 0.01704(18) -0.00056(17)
Br2 0.0909(8) 0.0423(6) 0.0434(6) 0.0033(4) 0.0126(5) -0.0024(6)
Br3 0.1487(12) 0.0514(6) 0.0487(6) -0.0099(5) 0.0253(7) 0.0009(7)
Br4 0.1200(11) 0.0561(7) 0.0771(8) 0.0269(6) 0.0430(8) 0.0091(7)
Br5 0.0929(9) 0.0388(6) 0.0758(8) -0.0168(5) 0.0239(7) -0.0072(6)
Br1 0.1001(12) 0.0523(8) 0.0698(10) -0.0133(6) 0.0090(8) 0.0036(7)
Br1A 0.103(9) 0.050(6) 0.080(7) -0.005(5) -0.003(6) -0.010(5)
O1 0.048(4) 0.049(4) 0.063(4) -0.009(3) 0.021(3) -0.001(3)
O2 0.057(5) 0.054(4) 0.075(5) 0.002(4) 0.013(4) -0.013(4)
O3 0.071(5) 0.071(5) 0.085(6) 0.006(4) 0.010(5) 0.005(5)
O4 0.066(5) 0.064(5) 0.074(5) -0.010(4) 0.014(4) 0.004(4)
O5 0.045(4) 0.081(5) 0.077(5) -0.010(4) 0.018(4) 0.001(4)
O6 0.053(4) 0.051(4) 0.097(6) -0.018(4) 0.038(4) -0.017(3)
C1 0.033(6) 0.053(6) 0.070(7) -0.001(5) 0.020(5) -0.002(5)
C2 0.031(5) 0.059(6) 0.070(7) 0.002(5) 0.004(5) -0.003(5)
C3 0.053(7) 0.058(7) 0.083(8) -0.001(6) 0.015(6) -0.016(6)
C4 0.070(8) 0.065(8) 0.107(10) 0.012(7) 0.021(8) -0.013(7)
C5 0.089(10) 0.078(9) 0.091(10) 0.029(7) -0.006(8) 0.027(8)
C6 0.104(11) 0.075(9) 0.093(10) -0.015(7) -0.003(9) 0.032(8)
C7 0.062(8) 0.110(11) 0.063(8) -0.008(7) 0.006(6) 0.027(8)
C8 0.031(6) 0.126(11) 0.062(8) -0.019(7) 0.008(6) 0.011(7)
C9 0.063(7) 0.093(9) 0.084(9) 0.002(7) 0.044(7) 0.004(7)
C10 0.068(8) 0.081(8) 0.110(10) -0.009(7) 0.054(7) -0.012(7)
C11 0.059(7) 0.046(6) 0.063(7) -0.002(5) 0.011(6) -0.005(6)
C12 0.046(6) 0.039(6) 0.052(6) 0.009(5) 0.001(5) 0.000(5)
C13 0.047(6) 0.044(5) 0.050(6) 0.007(5) 0.004(5) 0.004(5)
C14 0.059(7) 0.038(6) 0.061(7) 0.001(5) -0.007(6) 0.003(5)
C15 0.071(8) 0.042(6) 0.094(9) -0.008(6) 0.008(7) -0.021(6)
C16 0.051(7) 0.066(7) 0.088(9) 0.001(6) 0.020(6) -0.015(6)
O7 0.051(4) 0.062(4) 0.083(6) -0.002(4) 0.015(4) -0.001(4)

loop_
_atom_type_symbol
_atom_type_description
_atom_type_scat_dispersion_real
_atom_type_scat_dispersion_imag
_atom_type_scat_source
C C 0.0033 0.0016 'International Tables Vol C Tables 4.2.6.8 and 6.1.1.4'
H H 0.0000 0.0000 'International Tables Vol C Tables 4.2.6.8 and 6.1.1.4'
O O 0.0106 0.0060 'International Tables Vol C Tables 4.2.6.8 and 6.1.1.4'
Br Br -0.2901 2.4595 'International Tables Vol C Tables 4.2.6.8 and 6.1.1.4'
Au Au -2.0133 8.8022 'International Tables Vol C Tables 4.2.6.8 and 6.1.1.4'

loop_
_geom_angle_atom_site_label_1
_geom_angle_atom_site_label_2
_geom_angle_atom_site_label_3
_geom_angle
Br4 Au1 Br3 90.35(4)
Br4 Au1 Br2 178.44(4)
Br3 Au1 Br2 89.72(4)
Br4 Au1 Br5 89.47(4)
Br3 Au1 Br5 177.83(4)
Br2 Au1 Br5 90.52(4)
C12 O1 C1 117.9(7)
C3 O2 C2 111.9(7)
C5 O3 C4 112.2(9)
C6 O4 C7 111.4(9)
C9 O5 C8 114.7(9)
C11 O6 C10 116.4(8)
O1 C1 C2 108.5(7)
O1 C1 H1A 110.0
C2 C1 H1A 110.0
O1 C1 H1B 110.0
C2 C1 H1B 110.0
H1A C1 H1B 108.4
O2 C2 C1 108.7(7)
O2 C2 H2A 110.0
C1 C2 H2A 110.0
O2 C2 H2B 110.0
C1 C2 H2B 110.0
H2A C2 H2B 108.3
O2 C3 C4 108.5(8)
O2 C3 H3A 110.0
C4 C3 H3A 110.0
O2 C3 H3B 110.0
C4 C3 H3B 110.0
H3A C3 H3B 108.4
O3 C4 C3 108.4(9)
O3 C4 H4A 110.0
C3 C4 H4A 110.0
O3 C4 H4B 110.0
C3 C4 H4B 110.0
H4A C4 H4B 108.4
O3 C5 C6 109.4(10)
O3 C5 H5A 109.8
C6 C5 H5A 109.8
O3 C5 H5B 109.8
C6 C5 H5B 109.8
H5A C5 H5B 108.2
O4 C6 C5 107.1(9)
O4 C6 H6A 110.3
C5 C6 H6A 110.3
O4 C6 H6B 110.3
C5 C6 H6B 110.3
H6A C6 H6B 108.5
O4 C7 C8 107.6(9)
O4 C7 H7A 110.2
C8 C7 H7A 110.2
O4 C7 H7B 110.2
C8 C7 H7B 110.2
H7A C7 H7B 108.5
O5 C8 C7 108.3(9)
O5 C8 H8A 110.0
C7 C8 H8A 110.0
O5 C8 H8B 110.0
C7 C8 H8B 110.0
H8A C8 H8B 108.4
O5 C9 C10 115.2(9)
O5 C9 H9A 108.5
C10 C9 H9A 108.5
O5 C9 H9B 108.5
C10 C9 H9B 108.5
H9A C9 H9B 107.5
O6 C10 C9 106.1(8)
O6 C10 H10A 110.5
C9 C10 H10A 110.5
O6 C10 H10B 110.5
C9 C10 H10B 110.5
H10A C10 H10B 108.7
O6 C11 C16 127.7(9)
O6 C11 C12 114.7(8)
C16 C11 C12 117.6(9)
O1 C12 C11 116.6(8)
O1 C12 C13 124.5(8)
C11 C12 C13 118.9(9)
C14 C13 C12 119.4(9)
C14 C13 H13 120.3
C12 C13 H13 120.3
C15 C14 C13 122.8(9)
C15 C14 Br1 120.5(8)
C13 C14 Br1 116.7(8)
C15 C14 H14 118.6
C13 C14 H14 118.6
Br1 C14 H14 2.2
C14 C15 C16 118.3(10)
C14 C15 Br1A 126.9(9)
C16 C15 Br1A 113.2(9)
C14 C15 H15 120.8
C16 C15 H15 120.8
Br1A C15 H15 14.1
C15 C16 C11 122.9(10)
C15 C16 H16 118.6
C11 C16 H16 118.6
H73 O7 H71 107(3)
H73 O7 H72 107(3)
H71 O7 H72 107(3)

loop_
_geom_bond_atom_site_label_1
_geom_bond_atom_site_label_2
_geom_bond_distance
Au1 Br4 2.4060(11)
Au1 Br3 2.4091(11)
Au1 Br2 2.4179(10)
Au1 Br5 2.4206(10)
Br1 C14 1.913(10)
Br1A C15 1.831(13)
O1 C12 1.359(10)
O1 C1 1.429(9)
O2 C3 1.407(10)
O2 C2 1.425(10)
O3 C5 1.390(11)
O3 C4 1.437(11)
O4 C6 1.406(12)
O4 C7 1.431(11)
O5 C9 1.423(11)
O5 C8 1.423(11)
O6 C11 1.365(11)
O6 C10 1.436(10)
C1 C2 1.487(11)
C1 H1A 0.9700
C1 H1B 0.9700
C2 H2A 0.9700
C2 H2B 0.9700
C3 C4 1.492(13)
C3 H3A 0.9700
C3 H3B 0.9700
C4 H4A 0.9700
C4 H4B 0.9700
C5 C6 1.507(14)
C5 H5A 0.9700
C5 H5B 0.9700
C6 H6A 0.9700
C6 H6B 0.9700
C7 C8 1.492(14)
C7 H7A 0.9700
C7 H7B 0.9700
C8 H8A 0.9700
C8 H8B 0.9700
C9 C10 1.471(13)
C9 H9A 0.9700
C9 H9B 0.9700
C10 H10A 0.9700
C10 H10B 0.9700
C11 C16 1.392(13)
C11 C12 1.405(12)
C12 C13 1.415(12)
C13 C14 1.361(12)
C13 H13 0.9300
C14 C15 1.349(12)
C14 H14 0.9300
C15 C16 1.368(13)
C15 H15 0.9300
C16 H16 0.9300
O7 H73 0.90(2)
O7 H71 0.90(2)
O7 H72 0.89(2)

loop_
_geom_hbond_atom_site_label_D
_geom_hbond_atom_site_label_H
_geom_hbond_atom_site_label_A
_geom_hbond_distance_DH
_geom_hbond_distance_HA
_geom_hbond_distance_DA
_geom_hbond_angle_DHA
O7 H73 O2 0.90(2) 2.02(6) 2.647(9) 125(6)
O7 H73 O1 0.90(2) 2.04(4) 2.845(9) 148(7)
O7 H71 O3 0.90(2) 1.81(3) 2.695(10) 167(8)
O7 H72 O5 0.89(2) 1.98(7) 2.603(9) 125(8)
O7 H72 O4 0.89(2) 2.36(7) 2.799(10) 110(6)
